data_4320031
loop_
_publ_author_name
'Stephen M. Pugh'
'Alexander J. Blake'
'Lutz H. Gade'
'Philip Mountford'

_publ_contact_author
;
Dr P. Mountford
Inorganic Chemistry Laboratory
South Parks Road
Oxford
OX1 3QR
UK
;
_publ_contact_author_email Philip.Mountford@chem.ox.ac.uk
_publ_contact_author_fax '+44 1865 272690'
_publ_contact_author_phone '+44 1865 272679'
_publ_section_title
;
 Group 5 Imido Complexes Derived from Diamido-Pyridine Ligands
;
_journal_name_full 'Inorganic Chemistry'
_journal_page_first 3992
_journal_page_last 4001
_journal_paper_doi 10.1021/ic0102541
_journal_volume 40
_journal_year 2001
_chemical_formula_moiety ' C24 H43 Cl1 N5 Nb1 Si2 '
_chemical_formula_sum 'C24 H43 Cl N5 Nb Si2'
_chemical_formula_weight 586.17
_chemical_name_systematic
;
[Nb(NBu-t){MeC(2-NC5H4)(CH2NSiMe3)2}Cl(py)]
;
_space_group_IT_number 61
_symmetry_cell_setting orthorhombic
_symmetry_space_group_name_Hall '-P 2ac 2ab'
_symmetry_space_group_name_H-M 'P b c a'
_atom_sites_solution_hydrogens geom
_atom_sites_solution_primary direct
_cell_angle_alpha 90
_cell_angle_beta 90
_cell_angle_gamma 90
_cell_formula_units_Z 8
_cell_length_a 15.586(4)
_cell_length_b 16.593(4)
_cell_length_c 22.303(7)
_cell_measurement_reflns_used 36
_cell_measurement_temperature 150(2)
_cell_measurement_theta_max 17.5
_cell_measurement_theta_min 12.5
_cell_volume 5768(3)
_computing_cell_refinement 'STADI4 (Stoe & Cie, 1997a)'
_computing_data_collection 'STADI4 (Stoe & Cie, 1997a)'
_computing_data_reduction
;
X-RED (Stoe & Cie, 1997b)
CRYSTALS (Watkin et al, 1996)
;
_computing_molecular_graphics 'SHELXTL/PC (Sheldrick, 1994)'
_computing_publication_material
;
CRYSTALS Issue 10 (Watkin et al, 1996)
;
_computing_structure_refinement 'CRYSTALS Issue 10 (Watkin et al, 1996)'
_computing_structure_solution 'SIR92 (Altomare, et al, 1994)'
_diffrn_ambient_temperature 150(2)
_diffrn_measurement_device 'STOE STADI4 4-circle-diffractometer'
_diffrn_measurement_method
; Scan width (omega) = 1.07 - 1.39, scan ratio 2theta:omega = 1.00
 I(Net) and sigma(I) from profile fitting (Clegg, 1981)
;
_diffrn_radiation_collimation '0.5 mm'
_diffrn_radiation_detector 'NaI(Tl) scintillation counter'
_diffrn_radiation_monochromator 'planar graphite'
_diffrn_radiation_polarisn_norm 90
_diffrn_radiation_source 'fine-focus sealed tube'
_diffrn_radiation_type Mo-K\a
_diffrn_radiation_wavelength 0.71073
_diffrn_reflns_av_R_equivalents 0.05
_diffrn_reflns_av_sigmaI/netI 0.1040
_diffrn_reflns_limit_h_max 18
_diffrn_reflns_limit_h_min -2
_diffrn_reflns_limit_k_max 19
_diffrn_reflns_limit_k_min 0
_diffrn_reflns_limit_l_max 26
_diffrn_reflns_limit_l_min 0
_diffrn_reflns_number 6856
_diffrn_reflns_theta_max 25.0
_diffrn_reflns_theta_min 2.6
_diffrn_standards_decay_% 10
_diffrn_standards_interval_time 60
_diffrn_standards_number 2
_exptl_absorpt_coefficient_mu 0.61
_exptl_absorpt_correction_T_max 0.934
_exptl_absorpt_correction_T_min 0.830
_exptl_absorpt_correction_type integration
_exptl_crystal_colour yellow
_exptl_crystal_density_diffrn 1.35
_exptl_crystal_density_meas ?
_exptl_crystal_density_method none
_exptl_crystal_description plate
_exptl_crystal_F_000 2464
_exptl_crystal_size_max 0.35
_exptl_crystal_size_mid 0.32
_exptl_crystal_size_min 0.18
_refine_diff_density_max 0.67
_refine_diff_density_min -0.67
_refine_ls_abs_structure_Flack none
_refine_ls_extinction_coef 'none required'
_refine_ls_extinction_method None
_refine_ls_goodness_of_fit_obs 1.2459
_refine_ls_hydrogen_treatment 'riding model'
_refine_ls_matrix_type full
_refine_ls_number_parameters 298
_refine_ls_number_reflns 3556
_refine_ls_number_restraints 0
_refine_ls_R_factor_obs 0.0605
_refine_ls_shift/esd_max 0.01
_refine_ls_structure_factor_coef F
_refine_ls_weighting_scheme unit
_refine_ls_wR_factor_obs 0.0654
_reflns_d_resolution_high 0.840
_reflns_d_resolution_low 7.962
_reflns_limit_h_max 18
_reflns_limit_h_min 0
_reflns_limit_k_max 19
_reflns_limit_k_min 0
_reflns_limit_l_max 26
_reflns_limit_l_min 0
_reflns_number_observed 3556
_reflns_number_total 5063
_reflns_observed_criterion >2.00\s(I)
_cod_data_source_file ic0102541_3.cif
_cod_data_source_block COMPOUND_2
_cod_depositor_comments
;
The following automatic conversions were performed:

'_symmetry_cell_setting' value 'Orthorhombic' changed to
'orthorhombic' according to the built-in table from CIF Core
dictionary named 'cif_core.dic' version 2.4.1 from 2010-06-29.

Automatic conversion script
Id: cif_fix_values 1646 2011-03-28 12:23:43Z adriana 

The following automatic conversions were performed:

'_exptl_crystal_density_meas' value 'none' was changed to '?' - the
value is perceived as not measured.

Automatic conversion script
Id: cif_fix_values 3008 2015-01-20 13:52:24Z robertas 

The following automatic conversions were performed:

'_refine_ls_weighting_scheme' value 'unit weights' was changed to
'unit'.

Automatic conversion script
Id: cif_fix_values 3143 2015-03-26 13:38:13Z robertas 

The following automatic conversions were performed:
data name '_contact_author_fax' replaced with
'_publ_contact_author_fax' as specified in the replacement file
'/home/antanas/src/cod-tools/trunk/data/replacement-values/replacement_tags.lst'.

Automatic conversion script
Id: cif_correct_tags 4998 2017-03-02 13:24:31Z antanas 

The following automatic conversions were performed:

'_atom_sites_solution_primary' value 'direct methods' was changed to
'direct'.

'_atom_sites_solution_hydrogens' value 'geometric' was changed to
'geom'.

Automatic conversion script
Id: cif_fix_values 6452 2018-10-05 10:23:21Z andrius 
;
_cod_original_cell_volume 5768.2(18)
_cod_original_sg_symbol_H-M 'P b c a '
_cod_original_formula_sum ' C24 H43 Cl1 N5 Nb1 Si2 '
_cod_database_code 4320031

loop_
_symmetry_equiv_pos_as_xyz
x,y,z
-x,-y,-z
-x+1/2,y+1/2,z
x+1/2,-y+1/2,-z
x,-y+1/2,z+1/2
-x,y+1/2,-z+1/2
-x+1/2,-y,z+1/2
x+1/2,y,-z+1/2

loop_
_atom_site_aniso_label
_atom_site_aniso_U_11
_atom_site_aniso_U_22
_atom_site_aniso_U_33
_atom_site_aniso_U_23
_atom_site_aniso_U_13
_atom_site_aniso_U_12
Nb1 0.0149(3) 0.0169(3) 0.0128(3) 0.0005(3) -0.0005(3) 0.0010(3)
N1 0.023(4) 0.019(3) 0.018(3) -0.001(2) 0.001(3) -0.001(3)
N2 0.019(3) 0.019(3) 0.018(3) -0.005(2) 0.005(3) -0.005(3)
N3 0.012(3) 0.024(3) 0.017(3) -0.002(2) 0.002(3) 0.003(3)
N4 0.018(3) 0.021(3) 0.013(3) -0.000(2) -0.001(3) -0.001(3)
N5 0.015(3) 0.015(3) 0.017(3) -0.005(2) 0.001(2) 0.001(2)
Cl1 0.0251(9) 0.0201(8) 0.0223(9) 0.0014(7) 0.0000(8) -0.0021(7)
Si1 0.020(1) 0.024(1) 0.023(1) 0.0011(9) 0.0044(9) -0.0033(9)
Si2 0.018(1) 0.028(1) 0.021(1) -0.0008(9) -0.0056(9) -0.0003(9)
C1 0.033(4) 0.032(4) 0.010(3) -0.002(3) 0.003(3) 0.003(4)
C2 0.030(5) 0.038(5) 0.025(4) -0.010(4) 0.012(4) 0.003(4)
C3 0.066(7) 0.039(5) 0.013(4) -0.005(4) -0.003(4) 0.000(5)
C4 0.041(5) 0.029(4) 0.024(4) -0.005(3) -0.006(4) -0.005(4)
C5 0.021(4) 0.030(4) 0.020(4) 0.001(3) -0.003(3) 0.004(3)
C6 0.025(4) 0.019(3) 0.021(4) 0.000(3) -0.008(3) -0.002(3)
C7 0.033(5) 0.034(5) 0.022(4) 0.010(3) 0.001(3) -0.008(4)
C8 0.019(4) 0.033(4) 0.017(3) 0.000(3) 0.007(3) 0.000(3)
C9 0.007(3) 0.023(4) 0.021(4) -0.008(3) -0.001(3) -0.002(3)
C10 0.021(4) 0.013(3) 0.015(3) -0.003(3) 0.004(3) -0.001(3)
C11 0.021(4) 0.016(3) 0.020(4) -0.004(3) 0.007(3) -0.002(3)
C12 0.020(4) 0.013(3) 0.027(4) 0.005(3) -0.009(3) 0.004(3)
C13 0.020(4) 0.016(4) 0.026(4) -0.003(3) 0.006(3) -0.004(3)
C14 0.017(4) 0.033(4) 0.028(4) 0.001(4) 0.007(3) 0.000(3)
C15 0.025(4) 0.032(4) 0.053(6) -0.002(4) 0.012(4) -0.010(4)
C16 0.031(5) 0.044(5) 0.035(5) 0.011(4) -0.003(4) -0.007(4)
C17 0.018(4) 0.047(5) 0.037(5) 0.005(4) -0.005(4) -0.000(4)
C18 0.030(5) 0.039(5) 0.034(5) 0.006(4) -0.006(4) 0.005(4)
C19 0.030(5) 0.034(5) 0.038(5) -0.003(4) -0.018(4) -0.004(4)
C20 0.020(4) 0.030(4) 0.020(4) 0.001(3) -0.004(3) 0.004(3)
C21 0.017(4) 0.027(4) 0.019(4) 0.004(3) -0.001(3) -0.002(3)
C22 0.021(4) 0.028(4) 0.032(4) 0.005(4) 0.002(3) 0.006(3)
C23 0.037(5) 0.025(4) 0.021(4) -0.000(3) 0.004(3) 0.011(4)
C24 0.020(4) 0.027(4) 0.023(4) -0.004(3) -0.004(3) 0.003(3)

loop_
_atom_site_label
_atom_site_fract_x
_atom_site_fract_y
_atom_site_fract_z
_atom_site_U_iso_or_equiv
_atom_site_occupancy
_atom_site_thermal_displace_type
Nb1 0.31202(4) 0.14253(4) 0.65264(3) 0.0149 1.0000 Uani
N1 0.3287(4) 0.1277(3) 0.5744(3) 0.0199 1.0000 Uani
N2 0.3730(4) 0.2485(4) 0.6707(2) 0.0185 1.0000 Uani
N3 0.1938(4) 0.1943(3) 0.6619(2) 0.0178 1.0000 Uani
N4 0.3062(4) 0.1320(3) 0.7611(2) 0.0174 1.0000 Uani
N5 0.4457(4) 0.0783(3) 0.6777(2) 0.0157 1.0000 Uani
Cl1 0.2567(1) -0.0009(1) 0.66557(7) 0.0225 1.0000 Uani
Si1 0.4437(1) 0.3009(1) 0.62418(9) 0.0222 1.0000 Uani
Si2 0.1172(1) 0.2021(1) 0.60575(9) 0.0224 1.0000 Uani
C1 0.3449(5) 0.0951(5) 0.5145(3) 0.0249 1.0000 Uani
C2 0.4414(5) 0.1041(5) 0.4999(4) 0.0310 1.0000 Uani
C3 0.2936(6) 0.1425(6) 0.4675(3) 0.0393 1.0000 Uani
C4 0.3202(6) 0.0063(5) 0.5116(3) 0.0314 1.0000 Uani
C5 0.3277(5) 0.0650(5) 0.7922(3) 0.0234 1.0000 Uani
C6 0.3187(5) 0.0591(4) 0.8531(3) 0.0219 1.0000 Uani
C7 0.2857(5) 0.1240(5) 0.8842(4) 0.0295 1.0000 Uani
C8 0.2637(5) 0.1941(5) 0.8530(3) 0.0231 1.0000 Uani
C9 0.2756(4) 0.1963(4) 0.7911(3) 0.0169 1.0000 Uani
C10 0.2578(5) 0.2696(4) 0.7540(3) 0.0162 1.0000 Uani
C11 0.3406(5) 0.2982(4) 0.7213(3) 0.0189 1.0000 Uani
C12 0.1845(5) 0.2567(4) 0.7085(3) 0.0201 1.0000 Uani
C13 0.2302(5) 0.3425(4) 0.7931(3) 0.0204 1.0000 Uani
C14 0.5405(5) 0.2390(5) 0.6061(4) 0.0259 1.0000 Uani
C15 0.4850(5) 0.3932(5) 0.6623(4) 0.0368 1.0000 Uani
C16 0.3895(6) 0.3369(5) 0.5543(4) 0.0366 1.0000 Uani
C17 0.0106(5) 0.2320(5) 0.6383(4) 0.0337 1.0000 Uani
C18 0.1486(6) 0.2848(5) 0.5534(4) 0.0341 1.0000 Uani
C19 0.0991(5) 0.1028(5) 0.5678(4) 0.0340 1.0000 Uani
C20 0.5001(5) 0.1127(5) 0.7173(3) 0.0235 1.0000 Uani
C21 0.5757(5) 0.0784(5) 0.7354(3) 0.0209 1.0000 Uani
C22 0.5992(5) 0.0053(5) 0.7112(4) 0.0268 1.0000 Uani
C23 0.5451(5) -0.0305(5) 0.6698(3) 0.0276 1.0000 Uani
C24 0.4680(5) 0.0068(4) 0.6553(3) 0.0233 1.0000 Uani
H21 0.4531(5) 0.0829(5) 0.4607(4) 0.0418 1.0000 Uiso
H22 0.4743(5) 0.0750(5) 0.5291(4) 0.0418 1.0000 Uiso
H23 0.4570(5) 0.1601(5) 0.5011(4) 0.0418 1.0000 Uiso
H31 0.3045(6) 0.1209(6) 0.4283(3) 0.0423 1.0000 Uiso
H32 0.3104(6) 0.1982(6) 0.4685(3) 0.0423 1.0000 Uiso
H33 0.2335(6) 0.1382(6) 0.4765(3) 0.0423 1.0000 Uiso
H41 0.3313(6) -0.0142(5) 0.4721(3) 0.0410 1.0000 Uiso
H42 0.3538(6) -0.0231(5) 0.5403(3) 0.0410 1.0000 Uiso
H43 0.2604(6) 0.0002(5) 0.5208(3) 0.0410 1.0000 Uiso
H51 0.3508(5) 0.0199(5) 0.7706(3) 0.0308 1.0000 Uiso
H61 0.3348(5) 0.0109(4) 0.8740(3) 0.0296 1.0000 Uiso
H71 0.2777(5) 0.1210(5) 0.9268(4) 0.0377 1.0000 Uiso
H81 0.2407(5) 0.2400(5) 0.8738(3) 0.0302 1.0000 Uiso
H111 0.3854(5) 0.3003(4) 0.7508(3) 0.0268 1.0000 Uiso
H112 0.3300(5) 0.3515(4) 0.7062(3) 0.0268 1.0000 Uiso
H121 0.1340(5) 0.2436(4) 0.7311(3) 0.0266 1.0000 Uiso
H122 0.1759(5) 0.3069(4) 0.6880(3) 0.0266 1.0000 Uiso
H131 0.2193(5) 0.3881(4) 0.7677(3) 0.0275 1.0000 Uiso
H132 0.2751(5) 0.3554(4) 0.8209(3) 0.0275 1.0000 Uiso
H133 0.1789(5) 0.3291(4) 0.8148(3) 0.0275 1.0000 Uiso
H141 0.5782(5) 0.2693(5) 0.5806(4) 0.0325 1.0000 Uiso
H142 0.5699(5) 0.2254(5) 0.6425(4) 0.0325 1.0000 Uiso
H143 0.5232(5) 0.1906(5) 0.5860(4) 0.0325 1.0000 Uiso
H151 0.5236(5) 0.4210(5) 0.6359(4) 0.0481 1.0000 Uiso
H152 0.5147(5) 0.3784(5) 0.6984(4) 0.0481 1.0000 Uiso
H153 0.4377(5) 0.4279(5) 0.6721(4) 0.0481 1.0000 Uiso
H161 0.4298(6) 0.3655(5) 0.5296(4) 0.0503 1.0000 Uiso
H162 0.3431(6) 0.3722(5) 0.5649(4) 0.0503 1.0000 Uiso
H163 0.3674(6) 0.2915(5) 0.5325(4) 0.0503 1.0000 Uiso
H171 -0.0083(5) 0.1910(5) 0.6657(4) 0.0404 1.0000 Uiso
H172 0.0167(5) 0.2822(5) 0.6593(4) 0.0404 1.0000 Uiso
H173 -0.0309(5) 0.2380(5) 0.6068(4) 0.0404 1.0000 Uiso
H181 0.1066(6) 0.2895(5) 0.5221(4) 0.0454 1.0000 Uiso
H182 0.1522(6) 0.3348(5) 0.5749(4) 0.0454 1.0000 Uiso
H183 0.2035(6) 0.2725(5) 0.5361(4) 0.0454 1.0000 Uiso
H191 0.0567(5) 0.1089(5) 0.5369(4) 0.0449 1.0000 Uiso
H192 0.0797(5) 0.0638(5) 0.5965(4) 0.0449 1.0000 Uiso
H193 0.1521(5) 0.0850(5) 0.5503(4) 0.0449 1.0000 Uiso
H201 0.4849(5) 0.1642(5) 0.7337(3) 0.0306 1.0000 Uiso
H211 0.6115(5) 0.1048(5) 0.7645(3) 0.0288 1.0000 Uiso
H221 0.6521(5) -0.0201(5) 0.7227(4) 0.0356 1.0000 Uiso
H231 0.5605(5) -0.0807(5) 0.6512(3) 0.0360 1.0000 Uiso
H241 0.4292(5) -0.0197(4) 0.6282(3) 0.0312 1.0000 Uiso

loop_
_atom_type_symbol
_atom_type_scat_dispersion_real
_atom_type_scat_dispersion_imag
_atom_type_scat_Cromer_Mann_a1
_atom_type_scat_Cromer_Mann_b1
_atom_type_scat_Cromer_Mann_a2
_atom_type_scat_Cromer_Mann_b2
_atom_type_scat_Cromer_Mann_a3
_atom_type_scat_Cromer_Mann_b3
_atom_type_scat_Cromer_Mann_a4
_atom_type_scat_Cromer_Mann_b4
_atom_type_scat_Cromer_Mann_c
_atom_type_scat_source
'C   ' 0.0020 0.0020 2.3100 20.8439 1.0200 10.2075 1.5886 0.5687 0.8650 51.6512 0.2156 International_Tables_Vol_IV_Table_2.2B
'H   ' 0.0000 0.0000 0.4930 10.5109 0.3229 26.1257 0.1402 3.1424 0.0408 57.7997 0.0030 International_Tables_Vol_IV_Table_2.2B
'N   ' 0.0040 0.0030 12.2126 0.0057 3.1322 9.8933 2.0125 28.9975 1.1663 0.5826 -11.5290 International_Tables_Vol_IV_Table_2.2B
'Si  ' 0.0720 0.0710 6.2915 2.4386 3.0353 32.3337 1.9891 0.6785 1.5410 81.6937 1.1407 International_Tables_Vol_IV_Table_2.2B
'Cl  ' 0.1320 0.1590 11.4604 0.0104 7.1964 1.1662 6.2556 18.5194 1.6455 47.7784 -9.5574 International_Tables_Vol_IV_Table_2.2B
'Nb  ' -2.1970 0.6210 17.6142 1.1887 12.0144 11.7660 4.0418 0.2048 3.5335 69.7957 3.7559 International_Tables_Vol_IV_Table_2.2B

loop_
_exptl_crystal_face_index_h
_exptl_crystal_face_index_k
_exptl_crystal_face_index_l
_exptl_crystal_face_perp_dist
0.00 0.00 -1.00 0.0540
0.00 0.00 1.00 0.0540
-1.00 0.00 0.00 0.1590
1.00 0.00 0.00 0.1590
0.00 -4.00 1.00 0.1750
0.00 3.00 -1.00 0.1750
2.00 -4.00 1.00 0.1550

loop_
_geom_angle_atom_site_label_1
_geom_angle_site_symmetry_1
_geom_angle_atom_site_label_2
_geom_angle_site_symmetry_2
_geom_angle_atom_site_label_3
_geom_angle_site_symmetry_3
_geom_angle
_geom_angle_publ_flag
N1 . Nb1 . N2 . 104.2(2) yes
N1 . Nb1 . N3 . 106.8(2) yes
N2 . Nb1 . N3 . 92.1(2) yes
N1 . Nb1 . N4 . 166.4(2) yes
N2 . Nb1 . N4 . 83.2(2) yes
N3 . Nb1 . N4 . 84.0(2) yes
N1 . Nb1 . N5 . 92.3(2) yes
N2 . Nb1 . N5 . 86.1(2) yes
N3 . Nb1 . N5 . 160.7(2) yes
N4 . Nb1 . N5 . 76.6(2) yes
N1 . Nb1 . Cl1 . 91.8(2) yes
N2 . Nb1 . Cl1 . 160.2(2) yes
N3 . Nb1 . Cl1 . 94.3(2) yes
N4 . Nb1 . Cl1 . 78.9(1) yes
N5 . Nb1 . Cl1 . 81.6(1) yes
Nb1 . N1 . C1 . 166.1(5) yes
Nb1 . N2 . Si1 . 127.3(3) yes
Nb1 . N2 . C11 . 118.1(4) yes
Si1 . N2 . C11 . 113.0(4) yes
Nb1 . N3 . Si2 . 125.4(3) yes
Nb1 . N3 . C12 . 117.1(4) yes
Si2 . N3 . C12 . 112.9(4) yes
Nb1 . N4 . C5 . 124.1(5) yes
Nb1 . N4 . C9 . 116.8(4) yes
C5 . N4 . C9 . 119.0(6) yes
Nb1 . N5 . C20 . 120.5(5) yes
Nb1 . N5 . C24 . 122.2(5) yes
C20 . N5 . C24 . 117.3(6) yes
N2 . Si1 . C14 . 111.4(3) yes
N2 . Si1 . C15 . 110.8(3) yes
C14 . Si1 . C15 . 105.7(4) yes
N2 . Si1 . C16 . 111.7(3) yes
C14 . Si1 . C16 . 111.1(4) yes
C15 . Si1 . C16 . 105.9(4) yes
N3 . Si2 . C17 . 110.4(3) yes
N3 . Si2 . C18 . 109.0(3) yes
C17 . Si2 . C18 . 106.3(4) yes
N3 . Si2 . C19 . 111.3(3) yes
C17 . Si2 . C19 . 105.8(4) yes
C18 . Si2 . C19 . 113.8(4) yes
N1 . C1 . C2 . 108.9(6) yes
N1 . C1 . C3 . 110.1(6) yes
C2 . C1 . C3 . 108.3(7) yes
N1 . C1 . C4 . 110.6(6) yes
C2 . C1 . C4 . 109.3(7) yes
C3 . C1 . C4 . 109.6(7) yes
N4 . C5 . C6 . 122.8(7) yes
C5 . C6 . C7 . 118.8(7) yes
C6 . C7 . C8 . 119.5(7) yes
C7 . C8 . C9 . 118.8(7) yes
N4 . C9 . C8 . 121.2(7) yes
N4 . C9 . C10 . 115.8(6) yes
C8 . C9 . C10 . 123.0(6) yes
C9 . C10 . C11 . 110.7(6) yes
C9 . C10 . C12 . 112.8(6) yes
C11 . C10 . C12 . 110.3(6) yes
C9 . C10 . C13 . 112.0(5) yes
C11 . C10 . C13 . 104.8(5) yes
C12 . C10 . C13 . 105.8(6) yes
N2 . C11 . C10 . 117.9(6) yes
N3 . C12 . C10 . 119.3(6) yes
N5 . C20 . C21 . 123.9(7) yes
C20 . C21 . C22 . 118.6(7) yes
C21 . C22 . C23 . 118.5(7) yes
C22 . C23 . C24 . 119.3(7) yes
N5 . C24 . C23 . 122.3(7) yes

loop_
_geom_bond_atom_site_label_1
_geom_bond_site_symmetry_1
_geom_bond_atom_site_label_2
_geom_bond_site_symmetry_2
_geom_bond_distance
_geom_bond_publ_flag
Nb1 . N1 . 1.781(6) yes
Nb1 . N2 . 2.040(6) yes
Nb1 . N3 . 2.044(6) yes
Nb1 . N4 . 2.428(5) yes
Nb1 . N5 . 2.407(6) yes
Nb1 . Cl1 . 2.548(2) yes
N1 . C1 . 1.464(9) yes
N2 . Si1 . 1.746(6) yes
N2 . C11 . 1.485(9) yes
N3 . Si2 . 1.735(6) yes
N3 . C12 . 1.473(9) yes
N4 . C5 . 1.352(9) yes
N4 . C9 . 1.348(9) yes
N5 . C20 . 1.350(9) yes
N5 . C24 . 1.332(9) yes
Si1 . C14 . 1.869(7) yes
Si1 . C15 . 1.866(8) yes
Si1 . C16 . 1.872(8) yes
Si2 . C17 . 1.880(8) yes
Si2 . C18 . 1.868(8) yes
Si2 . C19 . 1.874(8) yes
C1 . C2 . 1.55(1) yes
C1 . C3 . 1.53(1) yes
C1 . C4 . 1.52(1) yes
C5 . C6 . 1.37(1) yes
C6 . C7 . 1.38(1) yes
C7 . C8 . 1.40(1) yes
C8 . C9 . 1.39(1) yes
C9 . C10 . 1.50(1) yes
C10 . C11 . 1.557(9) yes
C10 . C12 . 1.54(1) yes
C10 . C13 . 1.551(9) yes
C20 . C21 . 1.37(1) yes
C21 . C22 . 1.38(1) yes
C22 . C23 . 1.39(1) yes
C23 . C24 . 1.39(1) yes
